data_1100540
loop_
_publ_author_name
'Grebe, Jutta'
'Geiseler, Gertraud'
'Harms, Klaus'
'Dehnicke, Kurt'

_publ_section_title
;
 Donor-Akzeptor-Komplexe von Halogenidionen mit 1.4-Diiodtetrafluorbenzol /
 Donor-Acceptor Complexes of Halide Ions with 1,4-Diiodotetrafluorobenzene
;
_journal_coden_ASTM ZNBSEN
_journal_issue 1
_journal_name_full
;
 Zeitschrift f\"ur Naturforschung, B: A Journal of Chemical Sciences
;
_journal_page_first 77
_journal_page_last 86
_journal_paper_doi 10.1515/znb-1999-0116
_journal_volume 54
_journal_year 1999
_chemical_formula_sum 'C10 H12 Cl F4 I2 N'
_space_group_IT_number 14
_symmetry_cell_setting monoclinic
_symmetry_space_group_name_Hall '-P 2yn'
_symmetry_space_group_name_H-M 'P 1 21/n 1'
_cell_angle_alpha 90
_cell_angle_beta 96.38(1)
_cell_angle_gamma 90
_cell_formula_units_Z 4
_cell_length_a 7.148(1)
_cell_length_b 24.057(3)
_cell_length_c 9.308(1)
_cod_original_sg_symbol_H-M 'P 21/n'
_cod_original_formula_sum 'C10 H12 Cl1 F4 I2 N1'
_cod_database_code 1100540

loop_
_symmetry_equiv_pos_site_id
_symmetry_equiv_pos_as_xyz
1 x,y,z
2 1/2+x,1/2-y,1/2+z
3 -x,-y,-z
4 -1/2-x,-1/2+y,-1/2-z

loop_
_atom_site_label
_atom_site_type_symbol
_atom_site_fract_x
_atom_site_fract_y
_atom_site_fract_z
I1 I 0.34028(4) 0.09660(1) 0.42449(4)
I2 I -0.23543(4) 0.09819(1) 0.19073(3)
F1 F 0.0221(5) 0.09932(11) 0.6385(4)
F2 F 0.2445(4) -0.02785(13) 0.3095(3)
F3 F -0.3060(4) -0.03203(12) 0.1266(3)
F4 F 0.1213(5) 0.10666(10) 0.0138(4)
Cl1 Cl 0.59887(17) 0.19712(5) 0.35554(14)
N1 N -0.4122(5) 0.21854(16) -0.1810(4)
C1 C 0.1416(6) 0.03803(18) 0.4720(5)
C2 C 0.0121(6) 0.04991(18) 0.5688(5)
C3 C 0.1254(6) -0.01315(19) 0.4043(5)
C4 C 0.0594(6) 0.05393(18) 0.0089(5)
C5 C -0.0968(7) 0.03938(19) 0.0745(5)
C6 C -0.1553(6) -0.01508(18) 0.0645(5)
C7 C -0.2430(7) 0.1832(2) -0.1987(7)
H1 H -0.25630 0.16680 -0.29450
H2 H -0.23290 0.15400 -0.12650
H3 H -0.13060 0.20610 -0.18650
C8 C -0.5830(8) 0.1835(2) -0.1965(7)
H4 H -0.69210 0.20630 -0.18440
H5 H -0.57100 0.15460 -0.12340
H6 H -0.59800 0.16670 -0.29170
C9 C -0.4273(8) 0.2629(2) -0.2920(5)
H7 H -0.53680 0.28570 -0.28130
H8 H -0.44010 0.24620 -0.38740
H9 H -0.31500 0.28580 -0.27990
C10 C -0.3892(8) 0.2452(2) -0.0351(5)
H10 H -0.49530 0.26960 -0.02570
H11 H -0.27360 0.26660 -0.02380
H12 H -0.38390 0.21670 0.03890
C3B* C -0.1254(6) 0.01315(19) 0.5957(5)
F2B* F -0.2445(4) 0.02785(13) 0.6905(3)
C1B* C -0.1416(6) -0.03803(18) 0.5280(5)
I1B* I -0.34028(4) -0.09660(1) 0.57551(4)
C2B* C -0.0121(6) -0.04991(18) 0.4312(5)
F1B* F -0.0221(5) -0.09932(11) 0.3615(4)
C6B C 0.1553(6) 0.01508(18) -0.0645(5)
F3B F 0.3060(4) 0.03203(12) -0.1266(3)
C5B C 0.0968(7) -0.03938(19) -0.0745(5)
I2B I 0.23543(4) -0.09819(1) -0.19073(3)
C4B C -0.0594(6) -0.05393(18) -0.0089(5)
F4B F -0.1213(5) -0.10666(10) -0.0138(4)

loop_
_atom_type_symbol
_atom_type_radius_bond
C 0.68
H 0.23
Cl 0.99
F 0.64
I 1.40
N 0.68
